data_7030127
loop_
_publ_author_name
'Wang, Ming-Fang'
'Hong, Xu-Jia'
'Zhan, Qing-Guang'
'Jin, Hong-Guang'
'Liu, Yi-Ting'
'Zheng, Zhi-Peng'
'Xu, Shi-Hai'
'Cai, Yue-Peng'

_publ_section_title
;
 Temperature-/solvent-dependent low-dimensional compounds based on
 quinoline-2,3-dicarboxylic acid: structures and fluorescent properties.
;
_journal_issue 38
_journal_name_full 'Dalton transactions (Cambridge, England : 2003)'
_journal_page_first 11898
_journal_page_last 11906
_journal_paper_doi 10.1039/c2dt31243c
_journal_volume 41
_journal_year 2012
_chemical_formula_moiety 'C22 H16 Co N2 O10'
_chemical_formula_sum 'C22 H16 Co N2 O10'
_chemical_formula_weight 527.30
_chemical_name_systematic
;
?
;
_space_group_IT_number 2
_symmetry_cell_setting triclinic
_symmetry_space_group_name_Hall '-P 1'
_symmetry_space_group_name_H-M 'P -1'
_atom_sites_solution_hydrogens geom
_atom_sites_solution_primary direct
_atom_sites_solution_secondary difmap
_audit_creation_method SHELXL-97
_cell_angle_alpha 110.547(4)
_cell_angle_beta 98.240(4)
_cell_angle_gamma 111.630(2)
_cell_formula_units_Z 1
_cell_length_a 7.3968(14)
_cell_length_b 9.1349(18)
_cell_length_c 9.410(3)
_cell_measurement_reflns_used 408
_cell_measurement_temperature 298(2)
_cell_measurement_theta_max 19.78
_cell_measurement_theta_min 2.43
_cell_volume 525.6(2)
_computing_cell_refinement 'Bruker SAINT'
_computing_data_collection 'Bruker APEX2'
_computing_data_reduction 'Bruker SAINT'
_computing_molecular_graphics 'Bruker SHELXTL'
_computing_publication_material 'Bruker SHELXTL'
_computing_structure_refinement 'SHELXL-97 (Sheldrick, 1997)'
_computing_structure_solution 'SHELXS-97 (Sheldrick, 1990)'
_diffrn_ambient_temperature 296(2)
_diffrn_measured_fraction_theta_full 0.973
_diffrn_measured_fraction_theta_max 0.973
_diffrn_measurement_device_type 'Bruker APEX-II CCD'
_diffrn_measurement_method '\f and \w scans'
_diffrn_radiation_monochromator graphite
_diffrn_radiation_source 'fine-focus sealed tube'
_diffrn_radiation_type MoK\a
_diffrn_radiation_wavelength 0.71073
_diffrn_reflns_av_R_equivalents 0.0410
_diffrn_reflns_av_sigmaI/netI 0.1042
_diffrn_reflns_limit_h_max 8
_diffrn_reflns_limit_h_min -7
_diffrn_reflns_limit_k_max 10
_diffrn_reflns_limit_k_min -10
_diffrn_reflns_limit_l_max 8
_diffrn_reflns_limit_l_min -11
_diffrn_reflns_number 2735
_diffrn_reflns_theta_full 25.20
_diffrn_reflns_theta_max 25.20
_diffrn_reflns_theta_min 2.43
_diffrn_standards_number 0
_exptl_absorpt_coefficient_mu 0.882
_exptl_absorpt_correction_T_max 0.8790
_exptl_absorpt_correction_T_min 0.8031
_exptl_absorpt_correction_type multi-scan
_exptl_absorpt_process_details 'SADABS (Sheldrick, 1996)'
_exptl_crystal_colour 'light red'
_exptl_crystal_density_diffrn 1.666
_exptl_crystal_density_meas 0
_exptl_crystal_density_method 'not measured'
_exptl_crystal_description block
_exptl_crystal_F_000 269
_exptl_crystal_size_max 0.26
_exptl_crystal_size_mid 0.21
_exptl_crystal_size_min 0.15
_refine_diff_density_max 0.350
_refine_diff_density_min -0.595
_refine_diff_density_rms 0.095
_refine_ls_extinction_method none
_refine_ls_goodness_of_fit_ref 1.062
_refine_ls_hydrogen_treatment constr
_refine_ls_matrix_type full
_refine_ls_number_parameters 161
_refine_ls_number_reflns 1846
_refine_ls_number_restraints 0
_refine_ls_restrained_S_all 1.062
_refine_ls_R_factor_all 0.1040
_refine_ls_R_factor_gt 0.0645
_refine_ls_shift/su_max 0.000
_refine_ls_shift/su_mean 0.000
_refine_ls_structure_factor_coef Fsqd
_refine_ls_weighting_details 'calc w=1/[\s^2^(Fo^2^)+(0.0478P)^2^+0.0000P] where P=(Fo^2^+2Fc^2^)/3'
_refine_ls_weighting_scheme calc
_refine_ls_wR_factor_gt 0.1143
_refine_ls_wR_factor_ref 0.1402
_reflns_number_gt 1238
_reflns_number_total 1846
_reflns_threshold_expression >2sigma(I)
_cod_data_source_file c2dt31243c.txt
_cod_data_source_block 849592(1)
_cod_depositor_comments
;
The following automatic conversions were performed:

'_symmetry_cell_setting' value 'Triclinic' changed to 'triclinic'
according to
/usr/data/users/saulius/automatic-downloads/retrospective/RSC/lib/dictionaries/cif_core.dic
dictionary named 'cif_core.dic' version 2.4.2 from 2011-04-26.

Automatic conversion script
Id: cif_fix_values 2281 2013-09-26 08:29:07Z andrius 
;
_cod_original_sg_symbol_H-M P-1
_cod_database_code 7030127

loop_
_symmetry_equiv_pos_as_xyz
'x, y, z'
'-x, -y, -z'

loop_
_atom_site_label
_atom_site_type_symbol
_atom_site_fract_x
_atom_site_fract_y
_atom_site_fract_z
_atom_site_U_iso_or_equiv
_atom_site_adp_type
_atom_site_occupancy
_atom_site_symmetry_multiplicity
_atom_site_calc_flag
_atom_site_refinement_flags
Co1 Co 0.5000 0.0000 0.5000 0.0338(4) Uani 1 2 d S
O1 O 0.6953(6) 0.5265(4) 0.6756(4) 0.0484(11) Uani 1 1 d .
O2 O 0.5989(5) 0.2568(4) 0.6459(4) 0.0405(10) Uani 1 1 d .
O3 O 0.2209(5) -0.0147(4) 0.3943(4) 0.0418(10) Uani 1 1 d .
H3B H 0.1993 0.0843 0.4284 0.063 Uiso 1 1 d R
H3A H 0.1186 -0.1203 0.3132 0.063 Uiso 1 1 d R
O4 O 0.8061(6) 0.7039(4) 0.5405(5) 0.0493(11) Uani 1 1 d .
H4 H 0.7618 0.6402 0.5836 0.074 Uiso 1 1 calc R
O5 O 0.8835(6) 0.6808(5) 0.3207(5) 0.0536(11) Uani 1 1 d .
N1 N 0.6565(6) 0.1453(5) 0.3714(5) 0.0286(10) Uani 1 1 d .
C1 C 0.6591(8) 0.3682(7) 0.5956(6) 0.0331(13) Uani 1 1 d .
C2 C 0.6952(7) 0.3122(6) 0.4321(6) 0.0288(12) Uani 1 1 d .
C3 C 0.7648(7) 0.4202(6) 0.3538(6) 0.0300(12) Uani 1 1 d .
C4 C 0.8204(8) 0.6125(7) 0.4042(7) 0.0370(13) Uani 1 1 d .
C5 C 0.7893(7) 0.3414(7) 0.2079(6) 0.0347(13) Uani 1 1 d .
H5 H 0.8304 0.4068 0.1516 0.042 Uiso 1 1 calc R
C6 C 0.7546(7) 0.1674(7) 0.1424(6) 0.0312(12) Uani 1 1 d .
C7 C 0.7823(8) 0.0862(7) -0.0062(6) 0.0400(14) Uani 1 1 d .
H7 H 0.8189 0.1471 -0.0669 0.048 Uiso 1 1 calc R
C8 C 0.7548(8) -0.0815(7) -0.0585(6) 0.0417(15) Uani 1 1 d .
H8 H 0.7718 -0.1351 -0.1563 0.050 Uiso 1 1 calc R
C9 C 0.7013(8) -0.1760(7) 0.0308(6) 0.0416(14) Uani 1 1 d .
H9 H 0.6870 -0.2896 -0.0069 0.050 Uiso 1 1 calc R
C10 C 0.6699(8) -0.1024(7) 0.1731(6) 0.0372(14) Uani 1 1 d .
H10 H 0.6340 -0.1659 0.2317 0.045 Uiso 1 1 calc R
C11 C 0.6924(7) 0.0709(6) 0.2306(6) 0.0285(12) Uani 1 1 d .

loop_
_atom_site_aniso_label
_atom_site_aniso_U_11
_atom_site_aniso_U_22
_atom_site_aniso_U_33
_atom_site_aniso_U_23
_atom_site_aniso_U_13
_atom_site_aniso_U_12
Co1 0.0439(7) 0.0231(6) 0.0369(7) 0.0136(5) 0.0179(5) 0.0152(5)
O1 0.073(3) 0.026(2) 0.049(2) 0.0127(19) 0.034(2) 0.023(2)
O2 0.058(3) 0.029(2) 0.042(2) 0.0180(19) 0.029(2) 0.0195(19)
O3 0.046(2) 0.027(2) 0.049(2) 0.0133(18) 0.0112(19) 0.0178(18)
O4 0.065(3) 0.026(2) 0.059(3) 0.020(2) 0.023(2) 0.020(2)
O5 0.068(3) 0.031(2) 0.063(3) 0.028(2) 0.025(2) 0.015(2)
N1 0.032(3) 0.022(2) 0.031(2) 0.010(2) 0.010(2) 0.013(2)
C1 0.036(3) 0.025(3) 0.034(3) 0.008(3) 0.013(3) 0.014(3)
C2 0.029(3) 0.020(3) 0.037(3) 0.013(2) 0.013(2) 0.008(2)
C3 0.023(3) 0.026(3) 0.041(3) 0.018(3) 0.009(2) 0.010(2)
C4 0.037(3) 0.027(3) 0.048(4) 0.020(3) 0.010(3) 0.013(3)
C5 0.034(3) 0.033(3) 0.040(3) 0.020(3) 0.011(3) 0.015(3)
C6 0.026(3) 0.032(3) 0.038(3) 0.018(3) 0.012(3) 0.013(3)
C7 0.038(3) 0.046(4) 0.039(3) 0.022(3) 0.017(3) 0.017(3)
C8 0.042(4) 0.049(4) 0.039(3) 0.018(3) 0.023(3) 0.022(3)
C9 0.047(4) 0.032(3) 0.050(4) 0.014(3) 0.024(3) 0.022(3)
C10 0.047(4) 0.032(3) 0.044(3) 0.019(3) 0.024(3) 0.023(3)
C11 0.022(3) 0.028(3) 0.032(3) 0.011(2) 0.009(2) 0.010(2)

loop_
_atom_type_symbol
_atom_type_description
_atom_type_scat_dispersion_real
_atom_type_scat_dispersion_imag
_atom_type_scat_source
C C 0.0033 0.0016 'International Tables Vol C Tables 4.2.6.8 and 6.1.1.4'
H H 0.0000 0.0000 'International Tables Vol C Tables 4.2.6.8 and 6.1.1.4'
Co Co 0.3494 0.9721 'International Tables Vol C Tables 4.2.6.8 and 6.1.1.4'
N N 0.0061 0.0033 'International Tables Vol C Tables 4.2.6.8 and 6.1.1.4'
O O 0.0106 0.0060 'International Tables Vol C Tables 4.2.6.8 and 6.1.1.4'

loop_
_geom_angle_atom_site_label_1
_geom_angle_atom_site_label_2
_geom_angle_atom_site_label_3
_geom_angle
_geom_angle_site_symmetry_1
_geom_angle_site_symmetry_3
O2 Co1 O2 180.00(14) 2_656 .
O2 Co1 O3 90.32(14) 2_656 .
O2 Co1 O3 89.68(14) . .
O2 Co1 O3 89.68(14) 2_656 2_656
O2 Co1 O3 90.32(14) . 2_656
O3 Co1 O3 180.000(1) . 2_656
O2 Co1 N1 74.65(14) 2_656 2_656
O2 Co1 N1 105.35(14) . 2_656
O3 Co1 N1 88.96(14) . 2_656
O3 Co1 N1 91.04(14) 2_656 2_656
O2 Co1 N1 105.35(14) 2_656 .
O2 Co1 N1 74.65(14) . .
O3 Co1 N1 91.04(14) . .
O3 Co1 N1 88.96(14) 2_656 .
N1 Co1 N1 180.0 2_656 .
C1 O2 Co1 120.4(3) . .
Co1 O3 H3B 120.0 . .
Co1 O3 H3A 120.0 . .
H3B O3 H3A 120.0 . .
C4 O4 H4 109.5 . .
C2 N1 C11 120.3(4) . .
C2 N1 Co1 114.2(3) . .
C11 N1 Co1 125.2(3) . .
O2 C1 O1 122.2(5) . .
O2 C1 C2 118.0(4) . .
O1 C1 C2 119.7(5) . .
N1 C2 C3 122.9(5) . .
N1 C2 C1 110.4(4) . .
C3 C2 C1 126.7(4) . .
C5 C3 C2 116.4(5) . .
C5 C3 C4 112.8(5) . .
C2 C3 C4 130.8(5) . .
O5 C4 O4 120.7(5) . .
O5 C4 C3 119.8(5) . .
O4 C4 C3 119.4(5) . .
C3 C5 C6 122.2(5) . .
C3 C5 H5 118.9 . .
C6 C5 H5 118.9 . .
C5 C6 C11 117.8(5) . .
C5 C6 C7 122.6(5) . .
C11 C6 C7 119.7(5) . .
C8 C7 C6 119.1(5) . .
C8 C7 H7 120.5 . .
C6 C7 H7 120.5 . .
C7 C8 C9 121.8(5) . .
C7 C8 H8 119.1 . .
C9 C8 H8 119.1 . .
C10 C9 C8 120.5(5) . .
C10 C9 H9 119.7 . .
C8 C9 H9 119.7 . .
C9 C10 C11 119.7(5) . .
C9 C10 H10 120.2 . .
C11 C10 H10 120.2 . .
N1 C11 C6 120.3(4) . .
N1 C11 C10 120.4(5) . .
C6 C11 C10 119.2(5) . .

loop_
_geom_bond_atom_site_label_1
_geom_bond_atom_site_label_2
_geom_bond_distance
_geom_bond_site_symmetry_2
Co1 O2 2.027(3) 2_656
Co1 O2 2.027(3) .
Co1 O3 2.093(3) .
Co1 O3 2.093(3) 2_656
Co1 N1 2.228(4) 2_656
Co1 N1 2.228(4) .
O1 C1 1.274(5) .
O2 C1 1.234(6) .
O3 H3B 0.9299 .
O3 H3A 0.9300 .
O4 C4 1.306(6) .
O4 H4 0.8200 .
O5 C4 1.208(6) .
N1 C2 1.324(5) .
N1 C11 1.375(6) .
C1 C2 1.539(7) .
C2 C3 1.423(7) .
C3 C5 1.382(7) .
C3 C4 1.519(7) .
C5 C6 1.393(6) .
C5 H5 0.9300 .
C6 C11 1.414(7) .
C6 C7 1.419(7) .
C7 C8 1.357(7) .
C7 H7 0.9300 .
C8 C9 1.401(7) .
C8 H8 0.9300 .
C9 C10 1.367(7) .
C9 H9 0.9300 .
C10 C11 1.416(6) .
C10 H10 0.9300 .

loop_
_geom_hbond_atom_site_label_D
_geom_hbond_atom_site_label_H
_geom_hbond_atom_site_label_A
_geom_hbond_distance_DH
_geom_hbond_distance_HA
_geom_hbond_distance_DA
_geom_hbond_angle_DHA
_geom_hbond_site_symmetry_A
O3 H3B O4 0.93 1.87 2.777(5) 164.7 2_666
O3 H3A O5 0.93 2.03 2.735(5) 131.2 1_445
O4 H4 O1 0.82 1.56 2.383(5) 175.4 .
